data_7030147
loop_
_publ_author_name
'Ben Yahia, Hamdi'
'Shikano, Masahiro'
'Sakaebe, Hikari'
'Koike, Shinji'
'Tabuchi, Mitsuharu'
'Kobayashi, Hironori'
'Kawaji, Hitoshi'
'Avdeev, Maxim'
'Miiller, Wojciech'
'Ling, Christopher D.'

_publ_section_title
;
 Synthesis and characterization of the crystal structure, the magnetic and
 the electrochemical properties of the new fluorophosphate LiNaFe[PO4]F.
;
_journal_issue 38
_journal_name_full 'Dalton transactions (Cambridge, England : 2003)'
_journal_page_first 11692
_journal_page_last 11699
_journal_paper_doi 10.1039/c2dt30739a
_journal_volume 41
_journal_year 2012
_chemical_formula_sum 'F Fe Li Na O4 P'
_chemical_formula_weight 199.75
_chemical_name_common BYH221LonG.cif
_chemical_name_systematic ' ?'
_space_group_IT_number 62
_symmetry_cell_setting orthorhombic
_symmetry_space_group_name_Hall '-P 2ac 2n'
_symmetry_space_group_name_H-M 'P n m a'
_audit_creation_date 2012-02-26T19:09
_audit_creation_method 'from EXP file using GSAS2CIF'
_audit_update_record ' 2012-02-26T19:09 Initial CIF as created by GSAS2CIF'
_cell_angle_alpha 90.0
_cell_angle_beta 90.0
_cell_angle_gamma 90.0
_cell_formula_units_Z 8
_cell_length_a 10.9851(4)
_cell_length_b 6.3686(3)
_cell_length_c 11.4343(4)
_cell_measurement_temperature 300
_cell_volume 799.94(6)
_computing_structure_refinement GSAS
_diffrn_ambient_temperature 300
_diffrn_measurement_device_type Echidna
_diffrn_radiation_probe neutron
_diffrn_radiation_wavelength 2.4395
_exptl_absorpt_correction_T_max 0.68307
_exptl_absorpt_correction_T_min 0.66322
_exptl_absorpt_process_details
; GSAS Absorption/surface roughness correction: function number 0
Debye-Scherrer absorption correction
Term (= MU.r/wave) = 0.10000
Correction is not refined.
;
_exptl_crystal_density_diffrn 3.317
_pd_block_id 2012-02-26T19:09|ECH0007212-13-97_BYH|y|Echidna
_pd_calc_method 'Rietveld Refinement'
_pd_char_colour black
_pd_instr_location ' ?'
_pd_meas_2theta_range_inc 0.05
_pd_meas_2theta_range_max 163.95
_pd_meas_2theta_range_min 2.75
_pd_meas_number_of_points 3225
_pd_meas_scan_method step
_pd_phase_name BYH221LonG.cif
_pd_prep_temperature 300
_pd_proc_2theta_range_inc 0.05
_pd_proc_2theta_range_max 163.7091
_pd_proc_2theta_range_min 2.5091
_pd_proc_info_datetime 2012-02-26T19:09:16
_pd_proc_info_excluded_regions ' ?'
_pd_proc_ls_background_function
; GSAS Background function number 1 with 8 terms.
Shifted Chebyshev function of 1st kind
1: 3182.24 2: -144.776 3: 131.390 4: -4.00489
5: 26.1631 6: 8.09793 7: -35.9162 8: -25.3581
;
_pd_proc_ls_peak_cutoff 0.00100
_pd_proc_ls_profile_function
;
CW Profile function number 4 with 18 terms
Pseudovoigt profile coefficients as parameterized in
P. Thompson, D.E. Cox & J.B. Hastings (1987). J. Appl. Cryst.,20,79-83.
Asymmetry correction of L.W. Finger, D.E. Cox & A. P. Jephcoat (1994).
J. Appl. Cryst.,27,892-900.
Microstrain broadening by P.W. Stephens, (1999). J. Appl. Cryst.,32,281-289.
Peak tails are ignored where the intensity is below 0.0010 times the peak
Aniso. broadening axis 0.0 0.0 1.0
;
_pd_proc_ls_prof_R_factor 0.0192
_pd_proc_ls_prof_wR_expected 0.0166
_pd_proc_ls_prof_wR_factor 0.0241
_pd_proc_number_of_points 3225
_pd_spec_mounting ' ?'
_refine_ls_goodness_of_fit_all 1.47
_refine_ls_matrix_type full
_refine_ls_number_parameters 59
_refine_ls_number_restraints 0
_refine_ls_R_Fsqd_factor 0.05186
_refine_ls_shift/su_max 0.05
_refine_ls_shift/su_mean 0.01
_reflns_d_resolution_high 1.243
_reflns_d_resolution_low 7.922
_reflns_limit_h_max 8
_reflns_limit_h_min 0
_reflns_limit_k_max 5
_reflns_limit_k_min 0
_reflns_limit_l_max 9
_reflns_limit_l_min 0
_reflns_number_total 251
_cod_data_source_file c2dt30739a.txt
_cod_data_source_block ECH0007212-13-97_BYH_publ
_cod_depositor_comments
;
The following automatic conversions were performed:

'_geom_bond_publ_flag' value 'N' changed to 'n' according to
/usr/data/users/saulius/automatic-downloads/retrospective/RSC/lib/dictionaries/cif_core.dic
dictionary named 'cif_core.dic' version 2.4.2 from 2011-04-26 (39
times).

'_geom_angle_publ_flag' value 'N' changed to 'n' according
to
/usr/data/users/saulius/automatic-downloads/retrospective/RSC/lib/dictionaries/cif_core.dic
dictionary named 'cif_core.dic' version 2.4.2 from 2011-04-26 (16
times).

Automatic conversion script
Id: cif_fix_values 2281 2013-09-26 08:29:07Z andrius 
;
_cod_database_code 7030147
_gsas_exptl_extinct_corr_t_min 1.00000
_gsas_exptl_extinct_corr_t_max 1.00000

loop_
_symmetry_equiv_pos_site_id
_symmetry_equiv_pos_as_xyz
1 +x,+y,+z
2 -x+1/2,+y+1/2,+z+1/2
3 +x,-y+1/2,+z
4 -x+1/2,-y,+z+1/2
-1 -x,-y,-z
-2 +x+1/2,-y+1/2,-z+1/2
-3 -x,+y+1/2,-z
-4 +x+1/2,+y,-z+1/2

loop_
_atom_site_type_symbol
_atom_site_label
_atom_site_fract_x
_atom_site_fract_y
_atom_site_fract_z
_atom_site_occupancy
_atom_site_thermal_displace_type
_atom_site_U_iso_or_equiv
_atom_site_symmetry_multiplicity
Na Na1 0.2273(11) 0.018(2) 0.3463(8) 1.0 Uiso 0.021(4) 8
Li Li2 0.286(3) 0.25 0.551(2) 1.0 Uiso 0.021(4) 4
Li Li3 0.444(3) 0.25 0.212(3) 1.0 Uiso 0.021(4) 4
Fe Fe1 0.0 0.0 0.0 1.0 Uiso 0.0130(16) 4
Fe Fe2 0.0 0.0 0.5 1.0 Uiso 0.0023(18) 4
P P1 0.0328(11) 0.25 0.7384(13) 1.0 Uiso 0.030(4) 4
P P2 0.2501(16) 0.25 0.0704(11) 1.0 Uiso 0.034(4) 4
O O1 0.1798(6) 0.0527(10) 0.0375(5) 1.0 Uiso 0.014(2) 8
O O2 0.2662(12) 0.25 0.2099(8) 1.0 Uiso 0.039(4) 4
O O3 0.1756(11) 0.25 0.7397(14) 1.0 Uiso 0.056(5) 4
O O4 0.3743(8) 0.25 0.0171(9) 1.0 Uiso 0.006(3) 4
O O5 0.4942(11) 0.25 0.6317(9) 1.0 Uiso 0.021(3) 4
O O6 0.0034(7) 0.5482(9) 0.3180(4) 1.0 Uiso 0.0023(19) 8
F F1 0.1316(9) 0.25 0.4668(10) 1.0 Uiso 0.026(4) 4
F F2 0.4345(9) 0.25 0.3987(9) 1.0 Uiso 0.006(3) 4

loop_
_atom_type_symbol
_atom_type_number_in_cell
_atom_type_scat_length_neutron
_atom_type_scat_source
Na 8.0 0.3630 International_Tables_Vol_C
Li 8.0 -0.1900 International_Tables_Vol_C
Fe 8.0 0.9450 International_Tables_Vol_C
P 8.0 0.5130 International_Tables_Vol_C
O 32.0 0.5803 International_Tables_Vol_C
F 8.0 0.5654 International_Tables_Vol_C

loop_
_geom_angle_atom_site_label_1
_geom_angle_atom_site_label_2
_geom_angle_atom_site_label_3
_geom_angle
_geom_angle_site_symmetry_1
_geom_angle_site_symmetry_3
_geom_angle_publ_flag
O1 Fe1 O1 180.0 1_555 -1_555 n
O1 Fe1 F2 84.8(3) 1_555 2_544 n
O1 Fe1 F2 95.2(3) -1_555 2_544 n
O4 Fe2 O6 88.3(3) 2_545 3_555 n
O4 Fe2 F1 97.6(3) 2_545 1_555 n
O4 Fe2 F1 82.4(3) 2_545 -1_556 n
O6 Fe2 F1 85.6(4) 3_555 1_555 n
O6 Fe2 F1 94.4(4) 3_555 -1_556 n
F1 Fe2 F1 180.0 1_555 -1_556 n
O3 P1 O6 105.7(7) 1_555 -1_566 n
O1 P2 O1 111.3(12) 1_555 3_555 n
O1 P2 O2 107.6(6) 1_555 1_555 n
O1 P2 O4 111.2(6) 1_555 1_555 n
O1 P2 O2 107.6(6) 3_555 1_555 n
O1 P2 O4 111.2(6) 3_555 1_555 n
O2 P2 O4 107.8(11) 1_555 1_555 n

loop_
_geom_bond_atom_site_label_1
_geom_bond_atom_site_label_2
_geom_bond_distance
_geom_bond_site_symmetry_2
_geom_bond_publ_flag
Na1 O1 2.455(12) 4_555 n
Na1 O2 2.190(13) 1_555 n
Na1 O3 2.353(14) 2_544 n
Na1 O4 2.824(16) 2_545 n
Na1 O6 2.517(14) 3_555 n
Na1 F1 2.278(13) 1_555 n
Na1 F2 2.779(16) 1_555 n
Li2 O1 1.970(8) 2_555 n
Li2 O1 1.970(8) 4_555 n
Li2 O3 2.47(3) 1_555 n
Li2 O5 2.46(3) 1_555 n
Li2 F1 1.96(3) 1_555 n
Li2 F2 2.39(3) 1_555 n
Li3 O2 1.95(3) 1_555 n
Li3 O4 2.36(3) 1_555 n
Li3 O6 2.037(12) -2_555 n
Li3 O6 2.037(12) -4_555 n
Li3 F1 2.91(3) -2_555 n
Li3 F2 2.14(3) 1_555 n
Fe1 O1 2.049(6) 1_555 n
Fe1 O1 2.049(6) -1_555 n
Fe1 O5 2.193(7) 2_544 n
Fe1 O5 2.193(7) -2_455 n
Fe1 F2 2.096(7) 2_544 n
Fe1 F2 2.096(7) -2_455 n
Fe2 O4 2.116(6) 2_545 n
Fe2 O4 2.116(6) -2_455 n
Fe2 O6 2.104(5) 3_555 n
Fe2 O6 2.104(5) -3_546 n
Fe2 F1 2.184(7) 1_555 n
Fe2 F1 2.184(7) -1_556 n
P1 O3 1.569(17) 1_555 n
P1 O5 1.544(17) -2_456 n
P1 O6 1.492(9) -1_566 n
P1 O6 1.492(9) -3_546 n
P2 O1 1.522(10) 1_555 n
P2 O1 1.522(10) 3_555 n
P2 O2 1.604(15) 1_555 n
P2 O4 1.495(16) 1_555 n
